data_7234427
loop_
_publ_author_name
'Xuan Zhang'
'Haomiao Xie'
'Maria Ballesteros-Rivas'
'Zhao-Xi Wang'
'Kim R. Dunbar'

_publ_section_title
;
 Structural distortions of the spin-crossover material
 [Co(pyterpy)2](TCNQ)2 mediated by supramolecular interactions
;
_journal_name_full 'Journal of Materials Chemistry C'
_journal_page_first 9292
_journal_page_last 9298
_journal_paper_doi 10.1039/C5TC01851J
_journal_volume 3
_journal_year 2015
_chemical_formula_moiety 'C40 H28 Co N8, 4(F2.64 P0.18), 4(F0.36 P0.32)'
_chemical_formula_sum 'C40 H28 Co F12 N8 P2'
_chemical_formula_weight 969.57
_chemical_name_common Co(pyterpy)2(PF6)2
_chemical_name_systematic
;     
Cobalt(II) bis-(4?-(4???-pyridyl)- 2,2?:6?,2??-terpyridine) hexafluorophosphate
;
_space_group_crystal_system tetragonal
_space_group_IT_number 88
_space_group_name_Hall '-I 4ad'
_space_group_name_H-M_alt 'I 41/a :2'
_atom_sites_solution_hydrogens geom
_atom_sites_solution_primary direct
_cell_angle_alpha 90
_cell_angle_beta 90
_cell_angle_gamma 90
_cell_formula_units_Z 4
_cell_length_a 8.730(4)
_cell_length_b 8.730(4)
_cell_length_c 57.00(2)
_cell_measurement_reflns_used 3761
_cell_measurement_temperature 180.15
_cell_measurement_theta_max 21.69
_cell_measurement_theta_min 2.36
_cell_volume 4344(3)
_computing_cell_refinement 'SAINT v8.34A (Bruker, 2013)'
_computing_data_reduction 'SAINT v8.34A (Bruker, 2013)'
_computing_molecular_graphics 'Olex2 (Dolomanov et al., 2009)'
_computing_publication_material 'Olex2 (Dolomanov et al., 2009)'
_computing_structure_refinement 'ShelXL (Sheldrick, 2008)'
_computing_structure_solution 'ShelXT (Sheldrick, 2015)'
_diffrn_ambient_temperature 180.15
_diffrn_measured_fraction_theta_full 1.000
_diffrn_measured_fraction_theta_max 1.000
_diffrn_measurement_device_type 'Bruker APEX-II CCD'
_diffrn_measurement_method '\f and \w scans'
_diffrn_radiation_type MoK\a
_diffrn_radiation_wavelength 0.71073
_diffrn_reflns_av_R_equivalents 0.0771
_diffrn_reflns_av_unetI/netI 0.0395
_diffrn_reflns_Laue_measured_fraction_full 1.000
_diffrn_reflns_Laue_measured_fraction_max 1.000
_diffrn_reflns_limit_h_max 11
_diffrn_reflns_limit_h_min -11
_diffrn_reflns_limit_k_max 10
_diffrn_reflns_limit_k_min -11
_diffrn_reflns_limit_l_max 71
_diffrn_reflns_limit_l_min -72
_diffrn_reflns_number 23554
_diffrn_reflns_point_group_measured_fraction_full 1.000
_diffrn_reflns_point_group_measured_fraction_max 1.000
_diffrn_reflns_theta_full 25.242
_diffrn_reflns_theta_max 26.732
_diffrn_reflns_theta_min 1.429
_diffrn_standards_number 0
_exptl_absorpt_coefficient_mu 0.560
_exptl_absorpt_correction_T_max 0.7455
_exptl_absorpt_correction_T_min 0.6415
_exptl_absorpt_correction_type multi-scan
_exptl_absorpt_process_details
;
SADABS-2012/1 (Bruker,2012) was used for absorption correction.
wR2(int) was 0.0752 before and 0.0604 after correction.
The Ratio of minimum to maximum transmission is 0.8605.
The \l/2 correction factor is 0.0015.
;
_exptl_crystal_colour red
_exptl_crystal_colour_primary red
_exptl_crystal_density_diffrn 1.482
_exptl_crystal_description block
_exptl_crystal_F_000 1956
_exptl_crystal_size_max 0.14
_exptl_crystal_size_mid 0.1
_exptl_crystal_size_min 0.05
_refine_diff_density_max 1.582
_refine_diff_density_min -0.914
_refine_diff_density_rms 0.204
_refine_ls_extinction_coef .
_refine_ls_extinction_method none
_refine_ls_goodness_of_fit_ref 1.858
_refine_ls_hydrogen_treatment constr
_refine_ls_matrix_type full
_refine_ls_number_parameters 155
_refine_ls_number_reflns 2314
_refine_ls_number_restraints 81
_refine_ls_restrained_S_all 1.854
_refine_ls_R_factor_all 0.1663
_refine_ls_R_factor_gt 0.1442
_refine_ls_shift/su_max 0.000
_refine_ls_shift/su_mean 0.000
_refine_ls_structure_factor_coef Fsqd
_refine_ls_weighting_details 'w=1/[\s^2^(Fo^2^)+(0.2000P)^2^] where P=(Fo^2^+2Fc^2^)/3'
_refine_ls_weighting_scheme calc
_refine_ls_wR_factor_gt 0.4238
_refine_ls_wR_factor_ref 0.4372
_reflns_Friedel_coverage 0.000
_reflns_Friedel_fraction_full .
_reflns_Friedel_fraction_max .
_reflns_number_gt 1862
_reflns_number_total 2314
_reflns_threshold_expression 'I > 2\s(I)'
_cod_data_source_file J-Mater-Chem-C-2015-3-9292.cif
_cod_data_source_block 3-180K
_cod_original_cell_volume 4344(4)
_cod_original_sg_symbol_H-M 'I 41/a'
_cod_database_code 7234427
_shelx_space_group_comment
;
The symmetry employed for this shelxl refinement is uniquely defined
by the following loop, which should always be used as a source of
symmetry information in preference to the above space-group names.
They are only intended as comments.
;
_shelx_estimated_absorpt_t_max 0.973
_shelx_estimated_absorpt_t_min 0.926
_olex2_refinement_description
;
1. Fixed Uiso
 At 1.2 times of:
  All C(H) groups
2. Restrained distances
 P1-F1 \\sim P1-F2 \\sim P1-F3 \\sim P1-F4 \\sim P1-F5 \\sim P1-F6
 with sigma of 0.02
 F1-F3 \\sim F1-F4 \\sim F1-F5 \\sim F1-F6
 with sigma of 0.02
 F2-F3 \\sim F2-F4 \\sim F2-F5 \\sim F2-F6
 with sigma of 0.02
 F6-F1 \\sim F6-F2 \\sim F6-F3 \\sim F6-F4
 with sigma of 0.02
 F5-F1 \\sim F5-F2 \\sim F5-F3 \\sim F5-F4
 with sigma of 0.02
3. Uiso/Uaniso restraints and constraints
Uanis(F1) = Uanis(F3) = Uanis(F4) = Uanis(F5) = Uanis(F6)
Uanis(P1) = Uanis(P1A)
Uiso(F2) = Uiso(F2A)
4. Others
 Sof(P1A)=0.5*(1-FVAR(2))
 Sof(P1)=0.5*FVAR(2)
 Sof(F2A)=0.5*(1-FVAR(3))
 Sof(F2)=0.5*FVAR(3)
 Fixed Sof: F4(0.5) F6(0.5) F5(0.5) F3(0.5) F1(0.5)
5.a Aromatic/amide H refined with riding coordinates:
 C8(H8), C5(H5), C2(H2), C6(H6), C7(H7), C10(H10), C11(H11)
;

loop_
_space_group_symop_operation_xyz
'x, y, z'
'-x+1/2, -y, z+1/2'
'-y+3/4, x+1/4, z+1/4'
'y+3/4, -x+3/4, z+3/4'
'x+1/2, y+1/2, z+1/2'
'-x+1, -y+1/2, z+1'
'-y+5/4, x+3/4, z+3/4'
'y+5/4, -x+5/4, z+5/4'
'-x, -y, -z'
'x-1/2, y, -z-1/2'
'y-3/4, -x-1/4, -z-1/4'
'-y-3/4, x-3/4, -z-3/4'
'-x+1/2, -y+1/2, -z+1/2'
'x, y+1/2, -z'
'y-1/4, -x+1/4, -z+1/4'
'-y-1/4, x-1/4, -z-1/4'

loop_
_atom_site_label
_atom_site_type_symbol
_atom_site_fract_x
_atom_site_fract_y
_atom_site_fract_z
_atom_site_U_iso_or_equiv
_atom_site_adp_type
_atom_site_occupancy
_atom_site_site_symmetry_order
_atom_site_calc_flag
_atom_site_refinement_flags_posn
_atom_site_refinement_flags_adp
_atom_site_refinement_flags_occupancy
_atom_site_disorder_assembly
_atom_site_disorder_group
Co1 Co 0.5000 0.2500 0.3750 0.0312(7) Uani 1 4 d S T P . .
N1 N 0.5000 0.2500 0.40864(13) 0.0334(17) Uani 1 2 d S T P . .
N2 N 0.5863(6) 0.4687(6) 0.38183(10) 0.0345(13) Uani 1 1 d . . . . .
C1 C 0.5527(8) 0.3729(8) 0.42072(13) 0.0401(16) Uani 1 1 d . . . . .
C4 C 0.6043(8) 0.4984(8) 0.40517(12) 0.0396(16) Uani 1 1 d . . . . .
C8 C 0.6322(8) 0.5764(8) 0.36669(13) 0.0408(16) Uani 1 1 d . . . . .
H8 H 0.6199 0.5572 0.3504 0.049 Uiso 1 1 calc R . . . .
C5 C 0.6694(10) 0.6311(9) 0.41331(13) 0.0489(19) Uani 1 1 d . . . . .
H5 H 0.6828 0.6473 0.4297 0.059 Uiso 1 1 calc R . . . .
C2 C 0.5510(9) 0.3749(7) 0.44449(12) 0.0413(17) Uani 1 1 d . . . . .
H2 H 0.5854 0.4636 0.4526 0.050 Uiso 1 1 calc R . . . .
C6 C 0.7153(11) 0.7413(9) 0.39727(16) 0.058(2) Uani 1 1 d . . . . .
H6 H 0.7594 0.8349 0.4024 0.070 Uiso 1 1 calc R . . . .
C3 C 0.5000 0.2500 0.45707(19) 0.047(3) Uani 1 2 d S T P . .
C7 C 0.6954(10) 0.7118(9) 0.37334(14) 0.0488(19) Uani 1 1 d . . . . .
H7 H 0.7256 0.7851 0.3619 0.059 Uiso 1 1 calc R . . . .
C9 C 0.5000 0.2500 0.4830(2) 0.059(3) Uani 1 2 d S T P . .
N3 N 0.5000 0.2500 0.5327(2) 0.093(5) Uani 1 2 d S T P . .
C10 C 0.6146(14) 0.3209(11) 0.49584(14) 0.071(3) Uani 1 1 d . . . . .
H10 H 0.6973 0.3698 0.4880 0.085 Uiso 1 1 calc R . . . .
C11 C 0.6082(19) 0.3202(15) 0.52026(17) 0.101(5) Uani 1 1 d . . . . .
H11 H 0.6862 0.3733 0.5286 0.121 Uiso 1 1 calc R . . . .
P1 P 0.7422(17) 0.7276(14) 0.30093(19) 0.080(3) Uani 0.183(5) 1 d D . . A -1
F4 F 0.630(3) 0.799(2) 0.3189(3) 0.211(6) Uani 0.5 1 d D . . A -1
F6 F 0.718(3) 0.571(2) 0.3111(3) 0.211(6) Uani 0.5 1 d D . . A -1
F5 F 0.768(3) 0.888(2) 0.2908(3) 0.211(6) Uani 0.5 1 d D . . A -1
F2 F 0.611(3) 0.703(3) 0.2838(4) 0.133(9) Uiso 0.137(19) 1 d D . . A -1
F3 F 0.856(3) 0.665(2) 0.2830(3) 0.211(6) Uani 0.5 1 d D . . A -1
F1 F 0.874(2) 0.754(2) 0.3182(3) 0.211(6) Uani 0.5 1 d D . . A -1
P1A P 0.6041(16) 0.7292(10) 0.30108(14) 0.080(3) Uani 0.317(5) 1 d . . . A -2
F2A F 0.526(4) 0.661(3) 0.2872(5) 0.133(9) Uiso 0.363(19) 1 d . . . A -2

loop_
_atom_site_aniso_label
_atom_site_aniso_U_11
_atom_site_aniso_U_22
_atom_site_aniso_U_33
_atom_site_aniso_U_23
_atom_site_aniso_U_13
_atom_site_aniso_U_12
Co1 0.0338(8) 0.0338(8) 0.0260(10) 0.000 0.000 0.000
N1 0.042(4) 0.035(4) 0.023(4) 0.000 0.000 -0.003(3)
N2 0.034(3) 0.037(3) 0.032(3) -0.001(2) 0.000(2) 0.005(2)
C1 0.041(4) 0.033(4) 0.047(4) 0.003(3) 0.001(3) -0.002(3)
C4 0.049(4) 0.035(4) 0.035(4) 0.000(3) 0.002(3) 0.000(3)
C8 0.038(4) 0.043(4) 0.041(4) 0.001(3) 0.006(3) 0.010(3)
C5 0.068(5) 0.040(4) 0.039(4) -0.003(3) -0.001(3) -0.006(3)
C2 0.063(5) 0.027(3) 0.034(3) -0.004(3) -0.002(3) 0.001(3)
C6 0.078(6) 0.036(4) 0.060(5) -0.005(3) 0.023(4) -0.014(4)
C3 0.059(7) 0.052(6) 0.032(5) 0.000 0.000 0.006(5)
C7 0.050(4) 0.039(4) 0.058(5) 0.011(3) 0.004(4) 0.001(3)
C9 0.088(9) 0.059(7) 0.029(6) 0.000 0.000 0.003(6)
N3 0.158(14) 0.091(9) 0.031(6) 0.000 0.000 0.034(9)
C10 0.115(8) 0.072(6) 0.026(4) -0.004(4) -0.012(4) 0.006(6)
C11 0.183(14) 0.091(8) 0.028(5) -0.002(5) -0.021(6) -0.009(9)
P1 0.139(8) 0.061(4) 0.040(3) 0.004(3) 0.003(5) 0.000(5)
F4 0.281(15) 0.230(12) 0.122(7) 0.065(8) 0.025(8) 0.087(11)
F6 0.281(15) 0.230(12) 0.122(7) 0.065(8) 0.025(8) 0.087(11)
F5 0.281(15) 0.230(12) 0.122(7) 0.065(8) 0.025(8) 0.087(11)
F3 0.281(15) 0.230(12) 0.122(7) 0.065(8) 0.025(8) 0.087(11)
F1 0.281(15) 0.230(12) 0.122(7) 0.065(8) 0.025(8) 0.087(11)
P1A 0.139(8) 0.061(4) 0.040(3) 0.004(3) 0.003(5) 0.000(5)

loop_
_atom_type_symbol
_atom_type_description
_atom_type_scat_dispersion_real
_atom_type_scat_dispersion_imag
_atom_type_scat_source
C C 0.0033 0.0016 'International Tables Vol C Tables 4.2.6.8 and 6.1.1.4'
H H 0.0000 0.0000 'International Tables Vol C Tables 4.2.6.8 and 6.1.1.4'
Co Co 0.3494 0.9721 'International Tables Vol C Tables 4.2.6.8 and 6.1.1.4'
F F 0.0171 0.0103 'International Tables Vol C Tables 4.2.6.8 and 6.1.1.4'
N N 0.0061 0.0033 'International Tables Vol C Tables 4.2.6.8 and 6.1.1.4'
P P 0.1023 0.0942 'International Tables Vol C Tables 4.2.6.8 and 6.1.1.4'

loop_
_geom_angle_atom_site_label_1
_geom_angle_atom_site_label_2
_geom_angle_atom_site_label_3
_geom_angle
_geom_angle_site_symmetry_1
_geom_angle_site_symmetry_3
N1 Co1 N1 180.0 11_666 .
N1 Co1 N2 79.27(15) . 6_554
N1 Co1 N2 100.73(15) . 11_666
N1 Co1 N2 79.27(15) 11_666 11_666
N1 Co1 N2 100.73(15) 11_666 .
N1 Co1 N2 79.27(15) . .
N1 Co1 N2 79.27(15) 11_666 16_656
N1 Co1 N2 100.73(15) . 16_656
N1 Co1 N2 100.73(15) 11_666 6_554
N2 Co1 N2 158.5(3) 16_656 11_666
N2 Co1 N2 91.99(6) 6_554 16_656
N2 Co1 N2 91.99(6) 16_656 .
N2 Co1 N2 158.5(3) 6_554 .
N2 Co1 N2 91.99(6) 6_554 11_666
N2 Co1 N2 91.99(6) 11_666 .
C1 N1 Co1 120.5(4) 6_554 .
C1 N1 Co1 120.5(4) . .
C1 N1 C1 118.9(8) . 6_554
C4 N2 Co1 113.4(4) . .
C8 N2 Co1 129.1(5) . .
C8 N2 C4 117.5(6) . .
N1 C1 C4 112.7(6) . .
C2 C1 N1 121.0(6) . .
C2 C1 C4 126.3(6) . .
N2 C4 C1 114.1(6) . .
N2 C4 C5 122.6(6) . .
C5 C4 C1 123.3(7) . .
N2 C8 H8 118.2 . .
N2 C8 C7 123.6(7) . .
C7 C8 H8 118.2 . .
C4 C5 H5 120.6 . .
C4 C5 C6 118.9(7) . .
C6 C5 H5 120.6 . .
C1 C2 H2 119.6 . .
C1 C2 C3 120.8(7) . .
C3 C2 H2 119.6 . .
C5 C6 H6 120.7 . .
C5 C6 C7 118.6(7) . .
C7 C6 H6 120.7 . .
C2 C3 C2 117.4(9) . 6_554
C2 C3 C9 121.3(5) 6_554 .
C2 C3 C9 121.3(5) . .
C8 C7 C6 118.9(7) . .
C8 C7 H7 120.6 . .
C6 C7 H7 120.6 . .
C10 C9 C3 121.8(6) 6_554 .
C10 C9 C3 121.8(6) . .
C10 C9 C10 116.3(12) . 6_554
C11 N3 C11 115.5(14) 6_554 .
C9 C10 H10 120.1 . .
C9 C10 C11 119.7(11) . .
C11 C10 H10 120.1 . .
N3 C11 C10 124.3(12) . .
N3 C11 H11 117.8 . .
C10 C11 H11 117.8 . .
F6 P1 F4 91.3(8) . .
F6 P1 F5 179.3(10) . .
F6 P1 F2 91.0(8) . .
F6 P1 F3 91.3(8) . .
F6 P1 F1 89.7(8) . .
F5 P1 F4 88.4(7) . .
F2 P1 F4 90.2(8) . .
F2 P1 F5 89.7(8) . .
F2 P1 F3 90.5(8) . .
F2 P1 F1 179.2(10) . .
F3 P1 F4 177.3(10) . .
F3 P1 F5 88.9(8) . .
F3 P1 F1 90.0(8) . .
F1 P1 F4 89.3(8) . .
F1 P1 F5 89.7(8) . .

loop_
_geom_bond_atom_site_label_1
_geom_bond_atom_site_label_2
_geom_bond_distance
_geom_bond_site_symmetry_2
Co1 N1 1.917(8) 11_666
Co1 N1 1.917(8) .
Co1 N2 2.089(6) 16_656
Co1 N2 2.089(6) .
Co1 N2 2.089(6) 11_666
Co1 N2 2.089(6) 6_554
N1 C1 1.355(8) .
N1 C1 1.355(8) 6_554
N2 C4 1.364(9) .
N2 C8 1.337(9) .
C1 C4 1.480(9) .
C1 C2 1.356(10) .
C4 C5 1.371(10) .
C8 H8 0.9500 .
C8 C7 1.358(11) .
C5 H5 0.9500 .
C5 C6 1.386(11) .
C2 H2 0.9500 .
C2 C3 1.379(9) .
C6 H6 0.9500 .
C6 C7 1.399(11) .
C3 C2 1.379(9) 6_554
C3 C9 1.480(15) .
C7 H7 0.9500 .
C9 C10 1.385(12) 6_554
C9 C10 1.385(12) .
N3 C11 1.332(16) 6_554
N3 C11 1.332(16) .
C10 H10 0.9500 .
C10 C11 1.393(12) .
C11 H11 0.9500 .
P1 F4 1.552(16) .
P1 F6 1.499(16) .
P1 F5 1.533(16) .
P1 F2 1.522(17) .
P1 F3 1.525(16) .
P1 F1 1.530(17) .
P1A F2A 1.20(3) .
